data_7037006
loop_
_publ_author_name
'Sevastianova, Tatiana N.'
'Bodensteiner, Michael'
'Maulieva, Albina F.'
'Davydova, Elena I.'
'Virovets, Alexander V.'
'Peresypkina, Eugenia V.'
'Bal\'azs, G\'abor'
'Gra\&sl, Christian'
'Seidl, Michael'
'Scheer, Manfred'
'Frenking, Gernot'
'Berezovskaya, Ekaterina A.'
'Kazakov, Igor V.'
'Khoroshilova, Olesya V.'
'Timoshkin, Alexey Y.'

_publ_section_title
;
 Versatile structures of group 13 metal halide complexes with 4,4'-bipy:
 from 1D coordination polymers to 2D and 3D metal-organic frameworks.
;
_journal_issue 47
_journal_name_full 'Dalton transactions (Cambridge, England : 2003)'
_journal_page_first 20648
_journal_page_last 20658
_journal_paper_doi 10.1039/c5dt03192c
_journal_volume 44
_journal_year 2015
_chemical_absolute_configuration ad
_chemical_formula_moiety 'C20 H16 Al Cl2 N4, 2(Al0.5 Cl2)'
_chemical_formula_sum 'C20 H16 Al2 Cl6 N4'
_chemical_formula_weight 579.03
_space_group_crystal_system orthorhombic
_space_group_IT_number 43
_space_group_name_Hall 'F 2 -2d'
_space_group_name_H-M_alt 'F d d 2'
_symmetry_space_group_name_Hall 'F 2 -2d'
_symmetry_space_group_name_H-M 'F d d 2'
_atom_sites_solution_hydrogens geom
_audit_creation_date 2015-09-15
_audit_creation_method
;
Olex2 1.2-alpha
(compiled 2015.09.11 svn.r3215 for OlexSys, GUI svn.r5093)
;
_audit_update_record
;
2015-09-23 deposited with the CCDC.
2015-10-29 downloaded from the CCDC.
;
_cell_angle_alpha 90
_cell_angle_beta 90
_cell_angle_gamma 90
_cell_formula_units_Z 16
_cell_length_a 7.08090(10)
_cell_length_b 38.7664(4)
_cell_length_c 39.2286(4)
_cell_measurement_reflns_used 34463
_cell_measurement_temperature 123(2)
_cell_measurement_theta_max 67.0310
_cell_measurement_theta_min 4.4780
_cell_volume 10768.3(2)
_computing_cell_refinement
;
CrysAlisPro, Agilent Technologies,
Version 1.171.37.31d (release 11-02-2014 CrysAlis171 .NET)
(compiled Feb 11 2014,18:09:27)
;
_computing_data_collection
;
CrysAlisPro, Agilent Technologies,
Version 1.171.37.31d (release 11-02-2014 CrysAlis171 .NET)
(compiled Feb 11 2014,18:09:27)
;
_computing_data_reduction
;
CrysAlisPro, Agilent Technologies,
Version 1.171.37.31d (release 11-02-2014 CrysAlis171 .NET)
(compiled Feb 11 2014,18:09:27)
;
_computing_molecular_graphics 'Olex2 (Dolomanov et al., 2009)'
_computing_publication_material 'Olex2 (Dolomanov et al., 2009)'
_computing_structure_refinement 'ShelXL (Sheldrick, 2015)'
_computing_structure_solution 'SIR97 (Burla et al., 2007)'
_diffrn_ambient_temperature 123.15
_diffrn_measured_fraction_theta_full 0.998
_diffrn_measured_fraction_theta_max 0.998
_diffrn_measurement_device_type 'Xcalibur, Atlas, Gemini ultra'
_diffrn_radiation_type CuK\a
_diffrn_radiation_wavelength 1.54178
_diffrn_reflns_av_R_equivalents 0.0825
_diffrn_reflns_av_unetI/netI 0.0252
_diffrn_reflns_laue_measured_fraction_full 0.998
_diffrn_reflns_laue_measured_fraction_max 0.998
_diffrn_reflns_limit_h_max 8
_diffrn_reflns_limit_h_min -8
_diffrn_reflns_limit_k_max 46
_diffrn_reflns_limit_k_min -46
_diffrn_reflns_limit_l_max 46
_diffrn_reflns_limit_l_min -46
_diffrn_reflns_number 53286
_diffrn_reflns_point_group_measured_fraction_full 0.998
_diffrn_reflns_point_group_measured_fraction_max 0.998
_diffrn_reflns_theta_full 67.093
_diffrn_reflns_theta_max 67.093
_diffrn_reflns_theta_min 4.508
_exptl_absorpt_coefficient_mu 6.594
_exptl_absorpt_correction_T_max 0.486
_exptl_absorpt_correction_T_min 0.168
_exptl_absorpt_correction_type analytical
_exptl_absorpt_process_details
;
CrysAlisPro, Agilent Technologies,
Version 1.171.37.31d (release 11-02-2014 CrysAlis171 .NET)
(compiled Feb 11 2014,18:09:27)
Analytical numeric absorption correction using a multifaceted crystal
            model based on expressions derived by R.C. Clark & J.S. Reid.
(Clark, R. C. & Reid, J. S. (1995). Acta Cryst. A51, 887-897)
Empirical absorption correction using spherical harmonics,
 implemented in SCALE3 ABSPACK scaling algorithm.
;
_exptl_crystal_colour colourless
_exptl_crystal_colour_primary colourless
_exptl_crystal_density_diffrn 1.429
_exptl_crystal_description prism
_exptl_crystal_F_000 4672
_exptl_crystal_size_max 0.4384
_exptl_crystal_size_mid 0.319
_exptl_crystal_size_min 0.1563
_refine_diff_density_max 1.228
_refine_diff_density_min -1.048
_refine_diff_density_rms 0.127
_refine_ls_abs_structure_details
;
 Refined as an inversion twin.
;
_refine_ls_abs_structure_Flack 0.00(16)
_refine_ls_extinction_method none
_refine_ls_goodness_of_fit_ref 1.098
_refine_ls_hydrogen_treatment constr
_refine_ls_matrix_type full
_refine_ls_number_parameters 312
_refine_ls_number_reflns 4817
_refine_ls_number_restraints 65
_refine_ls_restrained_S_all 1.262
_refine_ls_R_factor_all 0.0677
_refine_ls_R_factor_gt 0.0675
_refine_ls_shift/su_max 0.000
_refine_ls_shift/su_mean 0.000
_refine_ls_structure_factor_coef Fsqd
_refine_ls_weighting_details 'w=1/[\s^2^(Fo^2^)+(0.0726P)^2^+270.8097P] where P=(Fo^2^+2Fc^2^)/3'
_refine_ls_weighting_scheme calc
_refine_ls_wR_factor_gt 0.1815
_refine_ls_wR_factor_ref 0.1817
_reflns_Friedel_coverage 0.968
_reflns_friedel_fraction_full 0.997
_reflns_friedel_fraction_max 0.997
_reflns_number_gt 4802
_reflns_number_total 4817
_reflns_threshold_expression 'I > 2\s(I)'
_cod_data_source_file c5dt03192c2.cif
_cod_data_source_block ayt35_AlCl3bipy
_cod_depositor_comments 'Adding full bibliography for 7037006--7037016.cif.'
_cod_database_code 7037006
_shelx_space_group_comment
;
The symmetry employed for this shelxl refinement is uniquely defined
by the following loop, which should always be used as a source of
symmetry information in preference to the above space-group names.
They are only intended as comments.
;
_shelx_estimated_absorpt_t_max 0.425
_shelx_estimated_absorpt_t_min 0.160
_olex2_refinement_description
;
1. Twinned data refinement
 Scales: 0.60(4) 0.40(4)
2. Fixed Uiso
 At 1.2 times of:
  All C(H) groups
3. Restrained distances
 Cl8A-Al3 \\sim Cl8-Al3 \\sim Cl7A-Al3 \\sim Cl7-Al3 \\sim Cl6-Al3 \\sim
Cl9-Al3 \\sim Cl6A-Al3 \\sim Al3-
 Cl9A
 with sigma of 0.02
 Cl6-Cl7 \\sim Cl6-Cl8 \\sim Cl6-Cl9 \\sim Cl7-Cl8 \\sim Cl7-Cl9 \\sim Cl8-Cl9
 with sigma of 0.02
 Cl6A-Cl7A \\sim Cl6A-Cl8A \\sim Cl6A-Cl9A \\sim Cl7A-Cl8A \\sim Cl7A-Cl9A
\\sim Cl8A-Cl9A
 with sigma of 0.02
4. Uiso/Uaniso restraints and constraints
Cl7 \\sim Cl9A \\sim Cl9 \\sim Cl6 \\sim Cl6A \\sim Cl7A \\sim Cl8A \\sim Cl8:
within 2.5A with sigma of 0.01 and sigma for terminal atoms of 0.01
5. Others
 Fixed Sof: Al2(0.5) Cl3(0.5) Cl7A(0.25) Cl8(0.25) Cl9(0.25) Cl8A(0.25)
 Cl7(0.25) Cl6(0.25) Cl6A(0.25) Cl9A(0.25)
6.a Aromatic/amide H refined with riding coordinates:
 C11(H11), C12(H12), C14(H14), C15(H15), C21(H21), C22(H22), C24(H24),
 C25(H25), C31(H31), C32(H32), C34(H34), C35(H35), C41(H41), C42(H42), C44(H44),
  C45(H45)
;
_shelx_shelxl_version_number 2014/7
_olex2_diffrn_ambient_temperature_device 'Oxford Instruments, CryoJet'
_olex2_exptl_crystal_mounting_method 'The crystal was mounted on a MITIGEN holder with inert oil'
_olex2_submission_original_sample_id AlCl3bipy
_olex2_submission_special_instructions 'No special instructions were received'

loop_
_space_group_symop_operation_xyz
'x, y, z'
'-x, -y, z'
'x+1/4, -y+1/4, z+1/4'
'-x+1/4, y+1/4, z+1/4'
'x, y+1/2, z+1/2'
'-x, -y+1/2, z+1/2'
'x+1/4, -y+3/4, z+3/4'
'-x+1/4, y+3/4, z+3/4'
'x+1/2, y, z+1/2'
'-x+1/2, -y, z+1/2'
'x+3/4, -y+1/4, z+3/4'
'-x+3/4, y+1/4, z+3/4'
'x+1/2, y+1/2, z'
'-x+1/2, -y+1/2, z'
'x+3/4, -y+3/4, z+1/4'
'-x+3/4, y+3/4, z+1/4'

loop_
_atom_site_label
_atom_site_type_symbol
_atom_site_fract_x
_atom_site_fract_y
_atom_site_fract_z
_atom_site_U_iso_or_equiv
_atom_site_adp_type
_atom_site_occupancy
_atom_site_site_symmetry_order
_atom_site_calc_flag
_atom_site_refinement_flags_posn
_atom_site_refinement_flags_adp
_atom_site_refinement_flags_occupancy
_atom_site_disorder_assembly
_atom_site_disorder_group
Al1 Al 0.5705(4) 0.61913(6) 0.49959(6) 0.0153(5) Uani 1 1 d . . . . .
Cl1 Cl 0.3187(3) 0.59295(5) 0.47543(5) 0.0185(4) Uani 1 1 d . . . . .
Cl2 Cl 0.8268(3) 0.64411(5) 0.52467(5) 0.0196(5) Uani 1 1 d . . . . .
N1 N 0.4503(11) 0.66682(19) 0.49238(18) 0.0189(16) Uani 1 1 d . . . . .
C11 C 0.5522(13) 0.6943(2) 0.4826(2) 0.0209(18) Uani 1 1 d . . . . .
H11 H 0.6806 0.6909 0.4764 0.025 Uiso 1 1 calc R . . . .
C12 C 0.4788(14) 0.7269(2) 0.4812(2) 0.024(2) Uani 1 1 d . . . . .
H12 H 0.5553 0.7457 0.4740 0.029 Uiso 1 1 calc R . . . .
C13 C 0.2910(14) 0.7325(2) 0.4905(2) 0.024(2) Uani 1 1 d . . . . .
C14 C 0.1841(13) 0.7041(2) 0.4999(2) 0.0224(19) Uani 1 1 d . . . . .
H14 H 0.0547 0.7067 0.5058 0.027 Uiso 1 1 calc R . . . .
C15 C 0.2685(14) 0.6721(2) 0.5005(2) 0.0232(19) Uani 1 1 d . . . . .
H15 H 0.1943 0.6528 0.5071 0.028 Uiso 1 1 calc R . . . .
N2 N 0.6940(10) 0.57166(18) 0.50533(17) 0.0153(15) Uani 1 1 d . . . . .
C21 C 0.7962(12) 0.5637(2) 0.5333(2) 0.0181(18) Uani 1 1 d . . . . .
H21 H 0.7876 0.5784 0.5526 0.022 Uiso 1 1 calc R . . . .
C22 C 0.9114(13) 0.5355(2) 0.5352(2) 0.0190(18) Uani 1 1 d . . . . .
H22 H 0.9765 0.5303 0.5557 0.023 Uiso 1 1 calc R . . . .
C23 C 0.9323(13) 0.5144(2) 0.5066(2) 0.0173(17) Uani 1 1 d . . . . .
C24 C 0.8197(13) 0.5218(2) 0.4785(2) 0.0213(18) Uani 1 1 d . . . . .
H24 H 0.8238 0.5072 0.4591 0.026 Uiso 1 1 calc R . . . .
C25 C 0.7032(14) 0.5499(2) 0.4787(2) 0.025(2) Uani 1 1 d . . . . .
H25 H 0.6260 0.5542 0.4594 0.030 Uiso 1 1 calc R . . . .
N3 N 0.6995(10) 0.6243(2) 0.45274(19) 0.0189(16) Uani 1 1 d . . . . .
C31 C 0.6076(14) 0.6355(2) 0.4250(2) 0.0213(19) Uani 1 1 d . . . . .
H31 H 0.4774 0.6411 0.4268 0.026 Uiso 1 1 calc R . . . .
C32 C 0.6969(13) 0.6391(3) 0.3933(2) 0.0210(19) Uani 1 1 d . . . . .
H32 H 0.6305 0.6484 0.3744 0.025 Uiso 1 1 calc R . . . .
C33 C 0.8821(13) 0.6289(2) 0.3900(2) 0.0191(18) Uani 1 1 d . . . . .
C34 C 0.9762(14) 0.6172(3) 0.4190(2) 0.025(2) Uani 1 1 d . . . . .
H34 H 1.1052 0.6106 0.4176 0.030 Uiso 1 1 calc R . . . .
C35 C 0.8826(13) 0.6151(3) 0.4495(2) 0.0215(19) Uani 1 1 d . . . . .
H35 H 0.9485 0.6069 0.4690 0.026 Uiso 1 1 calc R . . . .
N4 N 0.4416(10) 0.61701(18) 0.54647(19) 0.0157(15) Uani 1 1 d . . . . .
C41 C 0.3338(13) 0.5904(2) 0.5565(2) 0.0196(18) Uani 1 1 d . . . . .
H41 H 0.3290 0.5704 0.5426 0.024 Uiso 1 1 calc R . . . .
C42 C 0.2298(13) 0.5908(2) 0.5862(2) 0.0207(18) Uani 1 1 d . . . . .
H42 H 0.1530 0.5716 0.5920 0.025 Uiso 1 1 calc R . . . .
C43 C 0.2378(13) 0.6196(2) 0.6076(2) 0.0211(19) Uani 1 1 d . . . . .
C44 C 0.3517(13) 0.6471(2) 0.5980(2) 0.0210(18) Uani 1 1 d . . . . .
H44 H 0.3618 0.6670 0.6119 0.025 Uiso 1 1 calc R . . . .
C45 C 0.4516(13) 0.6445(2) 0.5672(2) 0.0190(18) Uani 1 1 d . . . . .
H45 H 0.5303 0.6633 0.5607 0.023 Uiso 1 1 calc R . . . .
Al2 Al 0.3426(11) 0.74869(18) 0.37630(18) 0.0389(15) Uani 0.5 1 d . . . . .
Cl3 Cl 0.6432(12) 0.7463(3) 0.37627(19) 0.069(2) Uani 0.5 1 d . . . . .
Cl5 Cl 0.2500 0.7500 0.32488(11) 0.0498(11) Uani 1 2 d S T P . .
Cl4 Cl 0.2365(7) 0.70483(9) 0.40187(9) 0.0675(12) Uani 1 1 d . . . . .
Al3 Al 0.7500 0.7500 0.6142(3) 0.123(4) Uani 1 2 d DS T P . .
Cl7A Cl 0.774(2) 0.7959(3) 0.6378(4) 0.049(3) Uiso 0.25 1 d D U . A 2
Cl8 Cl 0.554(2) 0.7409(5) 0.5700(4) 0.087(5) Uiso 0.25 1 d D U . A 1
Cl9 Cl 0.668(3) 0.7121(5) 0.6482(5) 0.101(6) Uiso 0.25 1 d D U . A 1
Cl8A Cl 0.483(3) 0.7294(7) 0.6335(7) 0.158(10) Uiso 0.25 1 d D U . A 2
Cl7 Cl 0.684(3) 0.7990(3) 0.6323(4) 0.060(4) Uiso 0.25 1 d D U . A 1
Cl6 Cl 1.019(3) 0.7464(9) 0.5944(7) 0.199(10) Uiso 0.25 1 d D U . A 1
Cl6A Cl 0.947(4) 0.7137(7) 0.6346(6) 0.154(8) Uiso 0.25 1 d D U . A 2
Cl9A Cl 0.7500 0.7500 0.5638(4) 0.134(6) Uiso 0.5 2 d DS TU P A 2

loop_
_atom_site_aniso_label
_atom_site_aniso_U_11
_atom_site_aniso_U_22
_atom_site_aniso_U_33
_atom_site_aniso_U_23
_atom_site_aniso_U_13
_atom_site_aniso_U_12
Al1 0.0144(12) 0.0170(11) 0.0144(11) 0.0009(9) 0.0039(9) 0.0032(9)
Cl1 0.0154(9) 0.0225(10) 0.0176(9) -0.0004(8) -0.0004(8) 0.0038(8)
Cl2 0.0162(9) 0.0221(10) 0.0205(10) -0.0001(8) 0.0035(8) -0.0003(8)
N1 0.017(4) 0.021(4) 0.019(4) -0.001(3) 0.004(3) 0.003(3)
C11 0.020(4) 0.020(4) 0.022(4) 0.000(4) 0.008(4) 0.004(4)
C12 0.020(5) 0.022(4) 0.030(5) 0.008(4) 0.007(4) 0.001(4)
C13 0.024(5) 0.021(5) 0.025(5) 0.001(4) -0.001(4) 0.003(4)
C14 0.017(4) 0.024(5) 0.026(5) 0.007(4) 0.000(4) 0.005(4)
C15 0.021(5) 0.022(4) 0.027(5) 0.000(4) 0.008(4) 0.001(4)
N2 0.019(4) 0.019(4) 0.008(3) 0.002(3) -0.001(3) 0.002(3)
C21 0.018(4) 0.024(4) 0.012(4) -0.002(3) 0.002(3) 0.002(3)
C22 0.019(4) 0.025(4) 0.013(4) 0.004(3) -0.001(3) 0.003(4)
C23 0.021(4) 0.018(4) 0.013(4) 0.000(3) -0.001(3) 0.002(4)
C24 0.023(4) 0.023(4) 0.018(4) -0.006(3) -0.004(4) 0.009(4)
C25 0.024(5) 0.029(5) 0.022(5) 0.001(4) -0.002(4) 0.010(4)
N3 0.015(4) 0.028(4) 0.014(3) 0.003(3) 0.004(3) 0.007(3)
C31 0.019(4) 0.030(5) 0.016(4) 0.000(4) 0.002(4) 0.007(4)
C32 0.018(4) 0.035(5) 0.010(4) 0.000(4) 0.005(3) 0.007(4)
C33 0.019(4) 0.023(4) 0.015(4) 0.000(3) 0.000(4) 0.001(4)
C34 0.019(5) 0.030(5) 0.024(5) 0.002(4) 0.001(4) 0.004(4)
C35 0.015(4) 0.033(5) 0.016(4) -0.002(4) -0.001(4) 0.004(4)
N4 0.012(3) 0.016(3) 0.019(4) 0.003(3) 0.004(3) 0.003(3)
C41 0.023(5) 0.018(4) 0.018(4) 0.000(3) 0.003(4) 0.003(4)
C42 0.018(5) 0.025(5) 0.018(4) -0.003(4) 0.003(4) -0.007(4)
C43 0.018(4) 0.030(5) 0.015(4) -0.005(4) 0.002(4) -0.004(4)
C44 0.024(5) 0.025(4) 0.014(4) -0.004(3) 0.006(4) -0.006(4)
C45 0.021(4) 0.023(4) 0.013(4) -0.006(3) 0.007(3) -0.004(4)
Al2 0.046(4) 0.034(3) 0.036(3) -0.014(3) 0.004(3) -0.003(3)
Cl3 0.056(4) 0.104(6) 0.047(3) -0.012(4) -0.005(3) -0.008(4)
Cl5 0.059(3) 0.050(2) 0.040(2) 0.000 0.000 0.015(2)
Cl4 0.103(3) 0.0459(18) 0.054(2) 0.0140(15) -0.035(2) -0.0149(19)
Al3 0.169(12) 0.067(5) 0.134(10) 0.000 0.000 -0.028(7)

loop_
_atom_type_symbol
_atom_type_description
_atom_type_scat_dispersion_real
_atom_type_scat_dispersion_imag
_atom_type_scat_source
C C 0.0181 0.0091 'International Tables Vol C Tables 4.2.6.8 and 6.1.1.4'
H H 0.0000 0.0000 'International Tables Vol C Tables 4.2.6.8 and 6.1.1.4'
Al Al 0.2130 0.2455 'International Tables Vol C Tables 4.2.6.8 and 6.1.1.4'
Cl Cl 0.3639 0.7018 'International Tables Vol C Tables 4.2.6.8 and 6.1.1.4'
N N 0.0311 0.0180 'International Tables Vol C Tables 4.2.6.8 and 6.1.1.4'

loop_
_geom_angle_atom_site_label_1
_geom_angle_atom_site_label_2
_geom_angle_atom_site_label_3
_geom_angle
_geom_angle_site_symmetry_1
_geom_angle_site_symmetry_3
Cl1 Al1 Cl2 178.39(15) . .
N1 Al1 Cl1 91.1(2) . .
N1 Al1 Cl2 90.4(2) . .
N1 Al1 N3 88.5(3) . .
N1 Al1 N4 88.6(3) . .
N2 Al1 Cl1 88.8(2) . .
N2 Al1 Cl2 89.7(2) . .
N2 Al1 N1 178.3(3) . .
N2 Al1 N3 89.8(3) . .
N2 Al1 N4 93.2(3) . .
N3 Al1 Cl1 91.1(2) . .
N3 Al1 Cl2 89.5(2) . .
N4 Al1 Cl1 90.4(2) . .
N4 Al1 Cl2 89.1(2) . .
N4 Al1 N3 176.7(3) . .
C11 N1 Al1 122.0(6) . .
C11 N1 C15 117.6(8) . .
C15 N1 Al1 120.1(6) . .
N1 C11 C12 122.7(9) . .
C11 C12 C13 119.6(9) . .
C12 C13 C13 121.1(11) . 14_565
C14 C13 C12 117.9(9) . .
C14 C13 C13 121.0(11) . 14_565
C15 C14 C13 118.9(9) . .
N1 C15 C14 123.4(9) . .
C21 N2 Al1 121.5(6) . .
C25 N2 Al1 119.9(6) . .
C25 N2 C21 117.5(7) . .
N2 C21 C22 123.1(8) . .
C21 C22 C23 119.3(8) . .
C22 C23 C23 120.9(6) . 2_765
C24 C23 C22 117.1(8) . .
C24 C23 C23 122.0(6) . 2_765
C25 C24 C23 120.4(8) . .
N2 C25 C24 122.3(9) . .
C31 N3 Al1 122.7(6) . .
C31 N3 C35 118.4(8) . .
C35 N3 Al1 118.8(6) . .
N3 C31 C32 122.2(9) . .
C33 C32 C31 119.1(9) . .
C32 C33 C34 118.1(8) . .
C32 C33 C43 123.7(8) . 11_564
C34 C33 C43 118.2(8) . 11_564
C35 C34 C33 120.1(9) . .
N3 C35 C34 122.0(9) . .
C41 N4 Al1 123.1(6) . .
C41 N4 C45 117.5(7) . .
C45 N4 Al1 119.1(6) . .
N4 C41 C42 123.0(8) . .
C41 C42 C43 119.7(8) . .
C42 C43 C33 121.9(8) . 3_465
C44 C43 C33 119.8(8) . 3_465
C44 C43 C42 118.2(8) . .
C43 C44 C45 118.2(8) . .
N4 C45 C44 123.3(8) . .
Al2 Al2 Cl3 178.1(8) 14_565 .
Al2 Al2 Cl5 71.9(2) 14_565 .
Al2 Al2 Cl4 71.0(5) 14_565 14_565
Al2 Al2 Cl4 73.0(5) 14_565 .
Cl3 Al2 Cl4 107.4(4) . 14_565
Cl5 Al2 Cl3 108.0(4) . .
Cl5 Al2 Cl4 110.2(4) . 14_565
Cl4 Al2 Cl3 108.7(4) . .
Cl4 Al2 Cl5 111.2(3) . .
Cl4 Al2 Cl4 111.3(4) . 14_565
Cl3 Cl3 Al2 166.6(10) 14_665 .
Al2 Cl5 Al2 36.1(4) 14_565 .
Al2 Cl4 Al2 36.0(4) . 14_565
Cl7A Al3 Cl7A 125.4(10) 14_665 .
Cl7A Al3 Cl8A 56.3(8) 14_665 .
Cl7A Al3 Cl8A 103.8(8) . .
Cl7A Al3 Cl8A 56.3(8) . 14_665
Cl7A Al3 Cl8A 103.8(8) 14_665 14_665
Cl7A Al3 Cl6A 110.8(8) . .
Cl7A Al3 Cl6A 45.8(9) . 14_665
Cl7A Al3 Cl6A 110.8(8) 14_665 14_665
Cl7A Al3 Cl6A 45.8(9) 14_665 .
Cl8 Al3 Cl8 78.9(10) 14_665 .
Cl9 Al3 Cl8 102.3(7) . .
Cl9 Al3 Cl8 141.4(8) 14_665 .
Cl9 Al3 Cl8 102.3(7) 14_665 14_665
Cl9 Al3 Cl8 141.4(8) . 14_665
Cl9 Al3 Cl9 99.8(13) 14_665 .
Cl9 Al3 Cl7 36.2(8) 14_665 .
Cl9 Al3 Cl7 111.6(8) 14_665 14_665
Cl9 Al3 Cl7 36.2(8) . 14_665
Cl9 Al3 Cl7 111.6(8) . .
Cl8A Al3 Cl8A 139.5(15) 14_665 .
Cl7 Al3 Cl8 104.9(7) . 14_665
Cl7 Al3 Cl8 105.6(6) . .
Cl7 Al3 Cl8 104.9(7) 14_665 .
Cl7 Al3 Cl8 105.6(6) 14_665 14_665
Cl7 Al3 Cl7 140.1(10) 14_665 .
Cl6 Al3 Cl8 105.5(9) . .
Cl6 Al3 Cl8 31.8(10) . 14_665
Cl6 Al3 Cl8 105.5(9) 14_665 14_665
Cl6 Al3 Cl8 31.8(10) 14_665 .
Cl6 Al3 Cl9 91.9(10) . 14_665
Cl6 Al3 Cl9 117.0(9) . .
Cl6 Al3 Cl9 91.9(10) 14_665 .
Cl6 Al3 Cl9 117.0(9) 14_665 14_665
Cl6 Al3 Cl7 113.4(9) 14_665 14_665
Cl6 Al3 Cl7 113.4(9) . .
Cl6 Al3 Cl7 82.0(9) . 14_665
Cl6 Al3 Cl7 82.0(9) 14_665 .
Cl6 Al3 Cl6 135.7(17) 14_665 .
Cl6A Al3 Cl8A 63.0(9) . 14_665
Cl6A Al3 Cl8A 101.3(8) . .
Cl6A Al3 Cl8A 101.3(8) 14_665 14_665
Cl6A Al3 Cl8A 63.0(9) 14_665 .
Cl6A Al3 Cl6A 136.2(15) . 14_665
Cl9A Al3 Cl7A 117.3(5) . .
Cl9A Al3 Cl7A 117.3(5) . 14_665
Cl9A Al3 Cl8A 110.2(7) . .
Cl9A Al3 Cl8A 110.2(7) . 14_665
Cl9A Al3 Cl6A 111.9(8) . .
Cl9A Al3 Cl6A 111.9(8) . 14_665
Cl8A Cl7A Al3 66.3(7) 14_665 .
Cl6A Cl7A Al3 71.2(8) 14_665 .
Cl6A Cl7A Cl8A 135.9(13) 14_665 14_665
Cl6 Cl8 Al3 65.6(10) 14_665 .
Cl7 Cl9 Al3 72.6(9) 14_665 .
Al3 Cl8A Cl6A 57.4(6) . 14_665
Cl7A Cl8A Al3 57.4(6) 14_665 .
Cl7A Cl8A Cl6A 106.9(13) 14_665 14_665
Cl9 Cl7 Al3 71.2(9) 14_665 .
Cl8 Cl6 Al3 82.6(14) 14_665 .
Al3 Cl6A Cl8A 59.6(6) . 14_665
Cl7A Cl6A Al3 63.0(7) 14_665 .
Cl7A Cl6A Cl8A 116.0(14) 14_665 14_665

loop_
_geom_bond_atom_site_label_1
_geom_bond_atom_site_label_2
_geom_bond_distance
_geom_bond_site_symmetry_2
Al1 Cl1 2.260(3) .
Al1 Cl2 2.280(4) .
Al1 N1 2.055(8) .
Al1 N2 2.050(7) .
Al1 N3 2.062(8) .
Al1 N4 2.055(8) .
N1 C11 1.342(12) .
N1 C15 1.342(13) .
C11 C12 1.370(13) .
C12 C13 1.396(14) .
C13 C13 1.476(18) 14_565
C13 C14 1.386(14) .
C14 C15 1.377(13) .
N2 C21 1.351(11) .
N2 C25 1.344(12) .
C21 C22 1.366(13) .
C22 C23 1.396(12) .
C23 C23 1.472(17) 2_765
C23 C24 1.390(13) .
C24 C25 1.366(13) .
N3 C31 1.340(12) .
N3 C35 1.351(12) .
C31 C32 1.401(13) .
C32 C33 1.376(13) .
C33 C34 1.395(13) .
C33 C43 1.475(12) 11_564
C34 C35 1.373(13) .
N4 C41 1.342(12) .
N4 C45 1.344(11) .
C41 C42 1.377(13) .
C42 C43 1.398(12) .
C43 C33 1.474(12) 3_465
C43 C44 1.388(13) .
C44 C45 1.404(12) .
Al2 Al2 1.315(16) 14_565
Al2 Cl3 2.131(11) .
Al2 Cl5 2.121(8) .
Al2 Cl4 2.112(8) .
Al2 Cl4 2.137(8) 14_565
Cl3 Cl3 1.539(17) 14_665
Cl5 Al2 2.121(8) 14_565
Cl4 Al2 2.137(8) 14_565
Al3 Cl7A 2.012(12) .
Al3 Cl7A 2.012(12) 14_665
Al3 Cl8 2.248(16) 14_665
Al3 Cl8 2.248(16) .
Al3 Cl9 2.066(17) 14_665
Al3 Cl9 2.066(16) .
Al3 Cl8A 2.188(18) .
Al3 Cl8A 2.188(18) 14_665
Al3 Cl7 2.082(13) 14_665
Al3 Cl7 2.082(13) .
Al3 Cl6 2.064(18) 14_665
Al3 Cl6 2.064(18) .
Al3 Cl6A 2.136(17) 14_665
Al3 Cl6A 2.136(17) .
Al3 Cl9A 1.979(17) .
Cl7A Cl8A 1.99(3) 14_665
Cl7A Cl6A 1.62(3) 14_665
Cl8 Cl6 1.20(4) 14_665
Cl9 Cl7 1.29(3) 14_665
Cl8A Cl7A 1.99(3) 14_665
Cl8A Cl6A 2.26(4) 14_665
Cl7 Cl9 1.29(3) 14_665
Cl6 Cl8 1.20(4) 14_665
Cl6A Cl7A 1.62(3) 14_665
Cl6A Cl8A 2.26(4) 14_665

loop_
_twin_individual_id
_twin_individual_mass_fraction_refined
1 0.60(4)
2 0.40(4)
